data_4331889
loop_
_publ_author_name
'Hudson, Timothy A.'
'Berry, Kevin J.'
'Moubaraki, Boujemaa'
'Murray, Keith S.'
'Robson, Richard'

_publ_section_title
;
 Citrate, in Collaboration with a Guanidinium Ion, as a Generator of
 Cubane-like Complexes with a Range of Metal Cations: Synthesis,
 Structures, and Magnetic Properties of
 [C(NH2)3]8[(MII)4(cit)4]&#x00B7;8H2O (M = Mg, Mn, Fe, Co, Ni, and Zn; cit
 = Citrate)
;
_journal_issue 9
_journal_name_full 'Inorganic Chemistry'
_journal_page_first 3549
_journal_page_last 3556
_journal_paper_doi 10.1021/ic051779m
_journal_volume 45
_journal_year 2006
_chemical_formula_moiety
;
1(Fe 2+), 1(C6 O7 H4 4-), 2(C H6 N3 1+), 2(H2 o)
;
_chemical_formula_sum 'C8 H20 Fe N6 O9'
_chemical_formula_weight 400.15
_chemical_name_systematic ?
_space_group_IT_number 86
_symmetry_cell_setting tetragonal
_symmetry_space_group_name_Hall '-P 4bc'
_symmetry_space_group_name_H-M 'P 42/n :2'
_atom_sites_solution_hydrogens geom
_atom_sites_solution_primary direct
_atom_sites_solution_secondary difmap
_audit_creation_method SHELXL-97
_cell_angle_alpha 90.00
_cell_angle_beta 90.00
_cell_angle_gamma 90.00
_cell_formula_units_Z 8
_cell_length_a 16.2542(8)
_cell_length_b 16.2542(8)
_cell_length_c 11.5350(10)
_cell_measurement_reflns_used 3635
_cell_measurement_temperature 293(2)
_cell_measurement_theta_max 27.0
_cell_measurement_theta_min 2.2
_cell_volume 3047.5(3)
_computing_cell_refinement 'Bruker SMART'
_computing_data_collection 'Bruker SMART'
_computing_data_reduction 'Bruker SAINT'
_computing_structure_refinement 'SHELXL-97 (Sheldrick, 1997)'
_computing_structure_solution 'SHELXS-97 (Sheldrick, 1997)'
_diffrn_ambient_temperature 293(2)
_diffrn_measured_fraction_theta_full 0.995
_diffrn_measured_fraction_theta_max 0.995
_diffrn_measurement_device_type 'ccd area detector'
_diffrn_measurement_method 'phi and omega scans'
_diffrn_radiation_monochromator graphite
_diffrn_radiation_source 'fine-focus sealed tube'
_diffrn_radiation_type MoK\a
_diffrn_radiation_wavelength 0.71073
_diffrn_reflns_av_R_equivalents 0.0402
_diffrn_reflns_av_sigmaI/netI 0.0332
_diffrn_reflns_limit_h_max 21
_diffrn_reflns_limit_h_min -21
_diffrn_reflns_limit_k_max 21
_diffrn_reflns_limit_k_min -17
_diffrn_reflns_limit_l_max 15
_diffrn_reflns_limit_l_min -13
_diffrn_reflns_number 18241
_diffrn_reflns_theta_full 27.50
_diffrn_reflns_theta_max 27.50
_diffrn_reflns_theta_min 1.77
_exptl_absorpt_coefficient_mu 1.051
_exptl_absorpt_correction_T_max 1.000
_exptl_absorpt_correction_T_min 0.809
_exptl_absorpt_correction_type multi-scan
_exptl_absorpt_process_details 'Sheldrick, G. M.  SADABS'
_exptl_crystal_colour yellow
_exptl_crystal_density_diffrn 1.744
_exptl_crystal_density_method 'not measured'
_exptl_crystal_description rod
_exptl_crystal_F_000 1664
_exptl_crystal_size_max 0.20
_exptl_crystal_size_mid 0.12
_exptl_crystal_size_min 0.12
_refine_diff_density_max 1.147
_refine_diff_density_min -0.464
_refine_diff_density_rms 0.106
_refine_ls_extinction_method none
_refine_ls_goodness_of_fit_ref 1.114
_refine_ls_hydrogen_treatment mixed
_refine_ls_matrix_type full
_refine_ls_number_parameters 224
_refine_ls_number_reflns 3479
_refine_ls_number_restraints 0
_refine_ls_restrained_S_all 1.114
_refine_ls_R_factor_all 0.0991
_refine_ls_R_factor_gt 0.0815
_refine_ls_shift/su_max 0.000
_refine_ls_shift/su_mean 0.000
_refine_ls_structure_factor_coef Fsqd
_refine_ls_weighting_details 'calc w=1/[\s^2^(Fo^2^)+(0.0889P)^2^+9.7284P] where P=(Fo^2^+2Fc^2^)/3'
_refine_ls_weighting_scheme calc
_refine_ls_wR_factor_gt 0.1990
_refine_ls_wR_factor_ref 0.2098
_reflns_number_gt 2790
_reflns_number_total 3479
_reflns_threshold_expression >2sigma(I)
_cod_data_source_file ic051779msup1.cif
_cod_data_source_block fecitrate
_cod_depositor_comments
;
The following automatic conversions were performed:
'__computing_data_collection' tag replaced with
'_computing_data_collection'.

Automatic conversion script
Id: cif_correct_tags 1440 2010-10-19 06:21:57Z saulius 
;
_cod_original_sg_symbol_H-M P42/n
_cod_database_code 4331889

loop_
_symmetry_equiv_pos_as_xyz
'x, y, z'
'-x+1/2, -y+1/2, z'
'-y, x+1/2, z+1/2'
'y+1/2, -x, z+1/2'
'-x, -y, -z'
'x-1/2, y-1/2, -z'
'y, -x-1/2, -z-1/2'
'-y-1/2, x, -z-1/2'

loop_
_atom_site_label
_atom_site_type_symbol
_atom_site_fract_x
_atom_site_fract_y
_atom_site_fract_z
_atom_site_U_iso_or_equiv
_atom_site_adp_type
_atom_site_occupancy
_atom_site_symmetry_multiplicity
_atom_site_calc_flag
_atom_site_refinement_flags
_atom_site_attached_hydrogens
C1 C 0.3123(4) 0.0987(3) 0.8975(5) 0.0490(14) Uani 1 1 d . 0
C3 C 0.2611(3) 0.0836(4) 1.0050(6) 0.0503(14) Uani 1 1 d . 0
H7 H 0.2897 0.0460 1.0564 0.064(19) Uiso 1 1 calc R 0
H8 H 0.2525 0.1350 1.0460 0.029(12) Uiso 1 1 calc R 0
C4 C 0.1799(3) 0.0476(4) 0.9706(6) 0.0520(14) Uani 1 1 d . 0
C5 C 0.4039(4) 0.1085(4) 0.9307(6) 0.0540(15) Uani 1 1 d . 0
H9 H 0.4355 0.1257 0.8636 0.08(2) Uiso 1 1 calc R 0
H10 H 0.4257 0.0564 0.9578 0.11(3) Uiso 1 1 calc R 0
C6 C 0.4102(4) 0.1740(4) 1.0278(5) 0.0599(17) Uani 1 1 d . 0
C2 C 0.3115(3) 0.0181(4) 0.8135(5) 0.0464(13) Uani 1 1 d . 0
C7 C 0.4876(4) 0.4117(3) 0.1439(5) 0.0455(13) Uani 1 1 d . 0
C8 C 0.6757(3) 0.3460(3) 0.3604(5) 0.0453(13) Uani 1 1 d . 0
Fe1 Fe 0.34220(4) 0.29017(4) 0.84531(6) 0.0328(2) Uani 1 1 d . 0
O1 O 0.28506(19) 0.17144(19) 0.8375(3) 0.0340(7) Uani 1 1 d . 0
O7 O 0.1575(3) -0.0166(3) 1.0196(6) 0.0863(18) Uani 1 1 d . 0
O6 O 0.1363(2) 0.0868(2) 0.8942(4) 0.0440(9) Uani 1 1 d . 0
O5 O 0.4377(3) 0.1509(3) 1.1227(4) 0.0676(14) Uani 1 1 d . 0
O4 O 0.3899(2) 0.2469(2) 1.0042(3) 0.0432(9) Uani 1 1 d . 0
O2 O 0.2930(2) 0.0329(2) 0.7110(3) 0.0400(8) Uani 1 1 d . 0
O3 O 0.3201(3) -0.0508(3) 0.8557(4) 0.0718(14) Uani 1 1 d . 0
O8 O 0.5925(3) 0.1951(3) 1.1863(5) 0.0751(14) Uani 1 1 d . 2
N1 N 0.4262(4) 0.3657(3) 0.1824(5) 0.0593(14) Uani 1 1 d . 0
H1A H 0.4097 0.3241 0.1427 0.07(2) Uiso 1 1 calc R 0
H1B H 0.4028 0.3775 0.2472 0.08(3) Uiso 1 1 calc R 0
N2 N 0.5124(3) 0.4746(3) 0.2076(5) 0.0590(14) Uani 1 1 d . 0
H2A H 0.5526 0.5047 0.1845 0.06(2) Uiso 1 1 calc R 0
H2B H 0.4882 0.4854 0.2721 0.07(2) Uiso 1 1 calc R 0
N3 N 0.5229(3) 0.3940(3) 0.0462(4) 0.0534(12) Uani 1 1 d . 0
H3A H 0.5633 0.4234 0.0217 0.043(16) Uiso 1 1 calc R 0
H3B H 0.5060 0.3528 0.0059 0.056(18) Uiso 1 1 calc R 0
N4 N 0.6280(3) 0.2917(4) 0.4134(6) 0.0670(16) Uani 1 1 d . 0
H4A H 0.6203 0.2950 0.4871 0.10(3) Uiso 1 1 calc R 0
H4B H 0.6046 0.2532 0.3743 0.06(2) Uiso 1 1 calc R 0
N5 N 0.7116(4) 0.4050(3) 0.4191(5) 0.0626(15) Uani 1 1 d . 0
H5A H 0.7428 0.4397 0.3840 0.07(2) Uiso 1 1 calc R 0
H5B H 0.7040 0.4089 0.4927 0.07(2) Uiso 1 1 calc R 0
N6 N 0.6874(3) 0.3401(3) 0.2482(5) 0.0592(14) Uani 1 1 d . 0
H6A H 0.7186 0.3750 0.2133 0.036(14) Uiso 1 1 calc R 0
H6B H 0.6639 0.3015 0.2095 0.07(2) Uiso 1 1 calc R 0

loop_
_atom_site_aniso_label
_atom_site_aniso_U_11
_atom_site_aniso_U_22
_atom_site_aniso_U_33
_atom_site_aniso_U_23
_atom_site_aniso_U_13
_atom_site_aniso_U_12
C1 0.056(3) 0.046(3) 0.045(3) 0.011(2) -0.016(3) -0.019(3)
C3 0.042(3) 0.046(3) 0.063(4) 0.006(3) 0.000(3) 0.000(2)
C4 0.036(3) 0.049(3) 0.071(4) -0.004(3) -0.008(3) -0.003(2)
C5 0.042(3) 0.058(4) 0.062(4) 0.005(3) 0.000(3) 0.002(3)
C6 0.071(4) 0.063(4) 0.045(3) 0.003(3) -0.013(3) -0.031(3)
C2 0.042(3) 0.053(3) 0.044(3) 0.009(2) -0.011(2) -0.017(2)
C7 0.049(3) 0.043(3) 0.044(3) -0.006(2) -0.009(2) 0.001(2)
C8 0.040(3) 0.040(3) 0.056(4) 0.007(2) 0.003(2) 0.000(2)
Fe1 0.0279(4) 0.0349(4) 0.0356(4) 0.0014(3) -0.0020(3) -0.0058(3)
O1 0.0323(16) 0.0307(16) 0.0391(19) 0.0061(14) -0.0045(14) -0.0056(12)
O7 0.069(3) 0.052(3) 0.138(5) 0.035(3) -0.035(3) -0.007(2)
O6 0.0284(17) 0.042(2) 0.062(2) 0.0069(17) -0.0065(16) -0.0042(14)
O5 0.085(3) 0.075(3) 0.043(2) 0.019(2) -0.024(2) -0.026(3)
O4 0.054(2) 0.041(2) 0.0340(19) -0.0019(15) -0.0080(16) -0.0130(16)
O2 0.053(2) 0.0301(17) 0.0365(19) -0.0032(14) -0.0053(16) -0.0023(15)
O3 0.087(3) 0.057(3) 0.072(3) 0.021(2) -0.024(3) -0.006(2)
O8 0.078(3) 0.065(3) 0.082(3) -0.011(3) -0.004(3) -0.020(2)
N1 0.077(4) 0.051(3) 0.050(3) -0.014(2) 0.007(3) -0.021(3)
N2 0.058(3) 0.065(3) 0.054(3) -0.022(3) -0.002(3) -0.014(3)
N3 0.052(3) 0.054(3) 0.054(3) -0.014(2) 0.002(2) -0.008(2)
N4 0.064(3) 0.063(3) 0.075(4) 0.004(3) 0.018(3) -0.024(3)
N5 0.083(4) 0.054(3) 0.050(3) 0.005(2) 0.004(3) -0.024(3)
N6 0.063(3) 0.055(3) 0.060(3) -0.008(3) 0.018(3) -0.018(3)

loop_
_atom_type_symbol
_atom_type_description
_atom_type_scat_dispersion_real
_atom_type_scat_dispersion_imag
_atom_type_scat_source
C C 0.0033 0.0016 'International Tables Vol C Tables 4.2.6.8 and 6.1.1.4'
H H 0.0000 0.0000 'International Tables Vol C Tables 4.2.6.8 and 6.1.1.4'
Fe Fe 0.3463 0.8444 'International Tables Vol C Tables 4.2.6.8 and 6.1.1.4'
N N 0.0061 0.0033 'International Tables Vol C Tables 4.2.6.8 and 6.1.1.4'
O O 0.0106 0.0060 'International Tables Vol C Tables 4.2.6.8 and 6.1.1.4'

loop_
_geom_angle_atom_site_label_1
_geom_angle_atom_site_label_2
_geom_angle_atom_site_label_3
_geom_angle
_geom_angle_site_symmetry_1
_geom_angle_site_symmetry_3
O1 C1 C3 111.0(5) . .
O1 C1 C5 109.4(4) . .
C3 C1 C5 110.1(5) . .
O1 C1 C2 111.8(4) . .
C3 C1 C2 110.6(4) . .
C5 C1 C2 103.8(5) . .
C4 C3 C1 109.3(5) . .
O7 C4 O6 124.2(5) . .
O7 C4 C3 117.7(6) . .
O6 C4 C3 118.0(5) . .
C1 C5 C6 108.3(5) . .
O5 C6 O4 124.7(6) . .
O5 C6 C5 117.0(6) . .
O4 C6 C5 118.2(5) . .
O3 C2 O2 125.5(6) . .
O3 C2 C1 119.8(5) . .
O2 C2 C1 114.3(5) . .
N3 C7 N2 121.3(6) . .
N3 C7 N1 120.0(5) . .
N2 C7 N1 118.7(6) . .
N5 C8 N6 119.9(5) . .
N5 C8 N4 120.6(6) . .
N6 C8 N4 119.5(6) . .
O6 Fe1 O4 91.30(15) 2 .
O6 Fe1 O1 108.70(15) 2 8_657
O4 Fe1 O1 152.65(14) . 8_657
O6 Fe1 O2 84.44(14) 2 8_657
O4 Fe1 O2 85.51(14) . 8_657
O1 Fe1 O2 78.33(13) 8_657 8_657
O6 Fe1 O1 159.64(14) 2 .
O4 Fe1 O1 84.02(13) . .
O1 Fe1 O1 82.98(13) 8_657 .
O2 Fe1 O1 114.80(14) 8_657 .
O6 Fe1 O1 84.02(12) 2 2
O4 Fe1 O1 118.94(14) . 2
O1 Fe1 O1 82.53(13) 8_657 2
O2 Fe1 O1 153.12(13) 8_657 2
O1 Fe1 O1 81.00(13) . 2
C1 O1 Fe1 112.3(3) . 7_567
C1 O1 Fe1 125.9(3) . .
Fe1 O1 Fe1 96.83(13) 7_567 .
C1 O1 Fe1 120.8(3) . 2
Fe1 O1 Fe1 96.25(13) 7_567 2
Fe1 O1 Fe1 98.80(13) . 2
C4 O6 Fe1 123.9(3) . 2
C6 O4 Fe1 126.7(4) . .
C2 O2 Fe1 118.6(3) . 7_567

loop_
_geom_bond_atom_site_label_1
_geom_bond_atom_site_label_2
_geom_bond_distance
_geom_bond_site_symmetry_2
C1 O1 1.439(6) .
C1 C3 1.514(8) .
C1 C5 1.545(8) .
C1 C2 1.629(8) .
C3 C4 1.497(8) .
C4 O7 1.242(8) .
C4 O6 1.297(7) .
C5 C6 1.549(9) .
C6 O5 1.241(7) .
C6 O4 1.260(8) .
C2 O3 1.229(7) .
C2 O2 1.243(7) .
C7 N3 1.297(7) .
C7 N2 1.322(7) .
C7 N1 1.324(8) .
C8 N5 1.311(8) .
C8 N6 1.311(8) .
C8 N4 1.325(7) .
Fe1 O6 2.107(4) 2
Fe1 O4 2.110(4) .
Fe1 O1 2.122(4) 8_657
Fe1 O2 2.131(3) 8_657
Fe1 O1 2.144(3) .
Fe1 O1 2.163(3) 2
O1 Fe1 2.122(4) 7_567
O1 Fe1 2.163(3) 2
O6 Fe1 2.107(4) 2
O2 Fe1 2.131(3) 7_567
